data_2237784
loop_
_publ_author_name
'Yotnoi, Bunlawee'
'Rujiwatra, Apinpus'

_publ_section_title
;
 <i>catena</i>-Poly[[bis(pyridine-\k<i>N</i>)zinc]-\m-5-carboxybenzene-1,3-dicarboxylato-\k^2^<i>O</i>^1^:<i>O</i>^3^]
;
_journal_coeditor_code CQ2004
_journal_issue 6
_journal_name_full 'Acta Crystallographica Section E'
_journal_page_first m345
_journal_paper_doi 10.1107/S1600536813014347
_journal_volume 69
_journal_year 2013
_chemical_formula_iupac '[Zn (C9 H4 O6) (C5 H5 N)2]'
_chemical_formula_moiety 'C19 H14 N2 O6 Zn'
_chemical_formula_sum 'C19 H14 N2 O6 Zn'
_chemical_formula_weight 431.69
_chemical_name_systematic
<i>catena</i>-Poly[[bis(pyridine-\k<i>N</i>)zinc]-\m-5-carboxybenzene-1,3-dicarboxylato-\k^2^<i>O</i>^1^:<i>O</i>^3^]
_space_group_crystal_system orthorhombic
_space_group_IT_number 61
_space_group_name_Hall '-P 2ac 2ab'
_space_group_name_H-M_alt 'P b c a'
_symmetry_space_group_name_Hall '-P 2ac 2ab'
_symmetry_space_group_name_H-M 'P b c a'
_atom_sites_solution_hydrogens mixed
_audit_creation_method SHELXL-2013
_cell_angle_alpha 90
_cell_angle_beta 90
_cell_angle_gamma 90
_cell_formula_units_Z 8
_cell_length_a 13.4850(4)
_cell_length_b 15.7677(4)
_cell_length_c 16.7252(4)
_cell_measurement_reflns_used 12396
_cell_measurement_temperature 293(2)
_cell_measurement_theta_max 28.282
_cell_measurement_theta_min 2.331
_cell_volume 3556.24(16)
_computing_cell_refinement 'SAINT (Bruker, 2007)'
_computing_data_collection 'APEX2 (Bruker, 2007)'
_computing_data_reduction 'SAINT (Bruker, 2007)'
_computing_molecular_graphics 'DIAMOND (Brandenburg, 1999)'
_computing_publication_material 'publCIF (Westrip, 2010)'
_computing_structure_refinement 'SHELXL2013 (Sheldrick, 2008) and WinGX (Farrugia, 2012)'
_computing_structure_solution 'SHELXS97 (Sheldrick, 2008) and WinGX (Farrugia, 2012)'
_diffrn_ambient_temperature 293(2)
_diffrn_measured_fraction_theta_full 0.999
_diffrn_measured_fraction_theta_max 1.000
_diffrn_measurement_device_type 'Bruker SMART CCD area-detector'
_diffrn_measurement_method '\w scan'
_diffrn_radiation_type MoK\a
_diffrn_radiation_wavelength 0.71073
_diffrn_reflns_av_R_equivalents 0.0267
_diffrn_reflns_limit_h_max 16
_diffrn_reflns_limit_h_min -17
_diffrn_reflns_limit_k_max 21
_diffrn_reflns_limit_k_min -18
_diffrn_reflns_limit_l_max 18
_diffrn_reflns_limit_l_min -22
_diffrn_reflns_number 18851
_diffrn_reflns_theta_full 25.242
_diffrn_reflns_theta_max 28.282
_diffrn_reflns_theta_min 2.331
_exptl_absorpt_coefficient_mu 1.422
_exptl_absorpt_correction_T_max 0.7457
_exptl_absorpt_correction_T_min 0.638
_exptl_absorpt_correction_type multi-scan
_exptl_absorpt_process_details '(SADABS; Bruker, 2001)'
_exptl_crystal_colour Colorless
_exptl_crystal_density_diffrn 1.613
_exptl_crystal_description Block
_exptl_crystal_F_000 1760
_exptl_crystal_size_max 0.400
_exptl_crystal_size_mid 0.320
_exptl_crystal_size_min 0.200
_refine_diff_density_max 0.319
_refine_diff_density_min -0.266
_refine_ls_extinction_method none
_refine_ls_goodness_of_fit_ref 1.032
_refine_ls_hydrogen_treatment mixed
_refine_ls_matrix_type full
_refine_ls_number_parameters 257
_refine_ls_number_reflns 4402
_refine_ls_number_restraints 0
_refine_ls_restrained_S_all 1.032
_refine_ls_R_factor_all 0.0418
_refine_ls_R_factor_gt 0.0283
_refine_ls_shift/su_max 0.001
_refine_ls_shift/su_mean 0.000
_refine_ls_structure_factor_coef Fsqd
_refine_ls_weighting_details 'w=1/[\s^2^(Fo^2^)+(0.0343P)^2^+1.2882P] where P=(Fo^2^+2Fc^2^)/3'
_refine_ls_weighting_scheme calc
_refine_ls_wR_factor_gt 0.0693
_refine_ls_wR_factor_ref 0.0747
_reflns_number_gt 3448
_reflns_number_total 4402
_reflns_threshold_expression I>2\s(I)
_cod_data_source_file cq2004.cif
_cod_data_source_block I
_cod_database_code 2237784
_cod_database_fobs_code 2237784
_shelx_space_group_comment
;
The symmetry employed for this shelxl refinement is uniquely defined
by the following loop, which should always be used as a source of
symmetry information in preference to the above space-group names.
They are only intended as comments.
;
_shelxl_version_number 2.013

loop_
_space_group_symop_operation_xyz
'x, y, z'
'x+1/2, -y+1/2, -z'
'-x, y+1/2, -z+1/2'
'-x+1/2, -y, z+1/2'
'-x, -y, -z'
'-x-1/2, y-1/2, z'
'x, -y-1/2, z-1/2'
'x-1/2, y, -z-1/2'

loop_
_atom_site_type_symbol
_atom_site_label
_atom_site_fract_x
_atom_site_fract_y
_atom_site_fract_z
_atom_site_U_iso_or_equiv
_atom_site_adp_type
_atom_site_calc_flag
_atom_site_occupancy
Zn Zn1 0.13687(2) 0.15689(2) 0.38115(2) 0.02934(7) Uani d 1
O O1 0.22574(9) 0.24099(8) 0.43444(8) 0.0387(3) Uani d 1
O O2 0.02076(9) 0.12804(8) 0.44224(8) 0.0380(3) Uani d 1
O O3 0.08532(9) 0.31056(8) 0.42911(9) 0.0403(3) Uani d 1
O O4 0.17223(13) 0.64303(10) 0.62643(11) 0.0636(5) Uani d 1
O O5 0.06430(11) 0.59328(10) 0.53854(11) 0.0610(5) Uani d 1
O O6 0.50499(11) 0.48839(11) 0.63064(10) 0.0572(4) Uani d 1
N N1 0.24456(11) 0.07341(9) 0.34795(9) 0.0344(3) Uani d 1
N N2 0.08742(12) 0.20600(9) 0.27386(9) 0.0351(3) Uani d 1
C C1 0.34018(14) 0.09488(13) 0.35799(13) 0.0403(4) Uani d 1
H H1 0.3551 0.1456 0.3837 0.048 Uiso calc 1
C C2 0.41665(16) 0.04472(14) 0.33178(15) 0.0526(6) Uani d 1
H H2 0.4821 0.0612 0.3398 0.063 Uiso calc 1
C C3 0.39544(18) -0.02992(14) 0.29374(14) 0.0554(6) Uani d 1
H H3 0.4463 -0.0645 0.2749 0.066 Uiso calc 1
C C4 0.29877(19) -0.05299(13) 0.28377(14) 0.0554(6) Uani d 1
H H4 0.2829 -0.1038 0.2586 0.066 Uiso calc 1
C C5 0.22515(16) -0.00031(13) 0.31132(12) 0.0451(5) Uani d 1
H H5 0.1594 -0.0164 0.3043 0.054 Uiso calc 1
C C6 0.14604(16) 0.21440(13) 0.21013(12) 0.0455(5) Uani d 1
H H6 0.2091 0.1906 0.2119 0.055 Uiso calc 1
C C7 0.1175(2) 0.25651(16) 0.14217(13) 0.0581(6) Uani d 1
H H7 0.1607 0.2614 0.0991 0.070 Uiso calc 1
C C8 0.0245(2) 0.29120(16) 0.13863(15) 0.0639(7) Uani d 1
H H8 0.0034 0.3200 0.0932 0.077 Uiso calc 1
C C9 -0.03721(19) 0.28258(14) 0.20360(15) 0.0570(6) Uani d 1
H H9 -0.1010 0.3050 0.2025 0.068 Uiso calc 1
C C10 -0.00334(15) 0.24024(12) 0.27043(12) 0.0424(5) Uani d 1
H H10 -0.0449 0.2353 0.3145 0.051 Uiso calc 1
C C11 0.17367(13) 0.30629(11) 0.44909(10) 0.0290(3) Uani d 1
C C12 0.22248(12) 0.37837(10) 0.49276(10) 0.0274(3) Uani d 1
C C13 0.32159(13) 0.37427(11) 0.51554(10) 0.0290(4) Uani d 1
H H13 0.3589 0.3265 0.5029 0.035 Uiso calc 1
C C14 0.36539(12) 0.44093(11) 0.55706(10) 0.0296(4) Uani d 1
C C15 0.30929(13) 0.51149(11) 0.57672(11) 0.0325(4) Uani d 1
H H15 0.3381 0.5560 0.6048 0.039 Uiso calc 1
C C16 0.20993(12) 0.51606(11) 0.55457(11) 0.0311(4) Uani d 1
C C17 0.16744(13) 0.44966(11) 0.51237(11) 0.0306(4) Uani d 1
H H17 0.1013 0.4530 0.4970 0.037 Uiso calc 1
C C18 0.14864(13) 0.59105(12) 0.57802(13) 0.0377(4) Uani d 1
C C19 0.47177(13) 0.43569(11) 0.58439(11) 0.0322(4) Uani d 1
H H5W 0.022(2) 0.6310(19) 0.5540(18) 0.096(10) Uiso d 1

loop_
_atom_site_aniso_label
_atom_site_aniso_U_11
_atom_site_aniso_U_22
_atom_site_aniso_U_33
_atom_site_aniso_U_12
_atom_site_aniso_U_13
_atom_site_aniso_U_23
Zn1 0.02247(11) 0.02948(11) 0.03608(12) -0.00104(8) 0.00170(8) -0.00546(8)
O1 0.0273(7) 0.0301(6) 0.0587(8) 0.0041(5) -0.0047(6) -0.0160(6)
O2 0.0269(7) 0.0399(7) 0.0472(7) -0.0100(5) 0.0077(6) -0.0080(6)
O3 0.0262(7) 0.0345(7) 0.0604(9) 0.0031(5) -0.0077(6) -0.0175(6)
O4 0.0489(9) 0.0533(10) 0.0887(13) 0.0178(8) -0.0231(9) -0.0421(9)
O5 0.0303(8) 0.0560(10) 0.0967(13) 0.0175(7) -0.0177(8) -0.0409(9)
O6 0.0325(8) 0.0634(10) 0.0759(11) 0.0070(7) -0.0159(7) -0.0354(8)
N1 0.0317(8) 0.0309(8) 0.0407(8) 0.0036(6) 0.0055(7) -0.0024(7)
N2 0.0352(9) 0.0350(8) 0.0352(8) 0.0005(7) -0.0019(7) -0.0053(7)
C1 0.0338(10) 0.0344(10) 0.0526(11) 0.0012(8) 0.0058(9) -0.0005(9)
C2 0.0342(11) 0.0496(12) 0.0740(16) 0.0100(9) 0.0150(10) 0.0077(11)
C3 0.0593(15) 0.0445(12) 0.0625(14) 0.0220(11) 0.0265(12) 0.0054(11)
C4 0.0711(16) 0.0364(11) 0.0587(14) 0.0090(11) 0.0144(12) -0.0115(10)
C5 0.0442(12) 0.0368(10) 0.0544(12) 0.0002(9) 0.0051(10) -0.0112(9)
C6 0.0488(13) 0.0469(11) 0.0408(11) -0.0019(10) 0.0059(9) -0.0068(9)
C7 0.0817(18) 0.0554(14) 0.0373(11) -0.0166(13) 0.0046(11) -0.0009(11)
C8 0.094(2) 0.0476(13) 0.0500(14) -0.0149(14) -0.0259(14) 0.0094(11)
C9 0.0558(15) 0.0443(12) 0.0710(16) 0.0029(11) -0.0223(12) 0.0006(11)
C10 0.0403(11) 0.0397(10) 0.0472(11) 0.0016(9) -0.0036(9) -0.0043(9)
C11 0.0273(8) 0.0256(8) 0.0342(9) -0.0003(7) 0.0012(7) -0.0049(7)
C12 0.0239(8) 0.0256(8) 0.0328(8) -0.0012(6) 0.0005(7) -0.0037(7)
C13 0.0239(8) 0.0272(8) 0.0358(9) 0.0041(7) 0.0006(7) -0.0042(7)
C14 0.0224(8) 0.0321(9) 0.0342(9) 0.0018(7) -0.0015(7) -0.0028(7)
C15 0.0258(9) 0.0304(9) 0.0414(10) -0.0007(7) -0.0038(7) -0.0100(8)
C16 0.0242(8) 0.0287(8) 0.0404(9) 0.0023(7) -0.0015(7) -0.0080(7)
C17 0.0215(8) 0.0300(9) 0.0404(10) 0.0008(7) -0.0027(7) -0.0057(7)
C18 0.0256(9) 0.0338(9) 0.0536(12) 0.0040(7) -0.0019(8) -0.0114(9)
C19 0.0246(8) 0.0359(9) 0.0361(9) 0.0021(7) -0.0013(7) -0.0018(8)

loop_
_atom_type_symbol
_atom_type_description
_atom_type_scat_dispersion_real
_atom_type_scat_dispersion_imag
_atom_type_scat_source
C C 0.0033 0.0016 'International Tables Vol C Tables 4.2.6.8 and 6.1.1.4'
H H 0.0000 0.0000 'International Tables Vol C Tables 4.2.6.8 and 6.1.1.4'
O O 0.0106 0.0060 'International Tables Vol C Tables 4.2.6.8 and 6.1.1.4'
Zn Zn 0.2839 1.4301 'International Tables Vol C Tables 4.2.6.8 and 6.1.1.4'
N N 0.0061 0.0033 'International Tables Vol C Tables 4.2.6.8 and 6.1.1.4'

loop_
_geom_angle_atom_site_label_1
_geom_angle_atom_site_label_2
_geom_angle_atom_site_label_3
_geom_angle_site_symmetry_1
_geom_angle_site_symmetry_3
_geom_angle
O2 Zn1 O1 . . 114.10(5)
O2 Zn1 N1 . . 124.90(6)
O1 Zn1 N1 . . 97.06(6)
O2 Zn1 N2 . . 106.70(6)
O1 Zn1 N2 . . 109.43(6)
N1 Zn1 N2 . . 103.63(6)
C11 O1 Zn1 . . 107.01(11)
C19 O2 Zn1 2_456 . 114.84(11)
C18 O5 H5W . . 116(2)
C5 N1 C1 . . 117.60(17)
C5 N1 Zn1 . . 123.09(13)
C1 N1 Zn1 . . 119.16(13)
C6 N2 C10 . . 117.87(18)
C6 N2 Zn1 . . 122.71(14)
C10 N2 Zn1 . . 118.92(13)
N1 C1 C2 . . 122.4(2)
N1 C1 H1 . . 118.8
C2 C1 H1 . . 118.8
C3 C2 C1 . . 119.2(2)
C3 C2 H2 . . 120.4
C1 C2 H2 . . 120.4
C4 C3 C2 . . 119.09(19)
C4 C3 H3 . . 120.5
C2 C3 H3 . . 120.5
C3 C4 C5 . . 119.2(2)
C3 C4 H4 . . 120.4
C5 C4 H4 . . 120.4
N1 C5 C4 . . 122.5(2)
N1 C5 H5 . . 118.8
C4 C5 H5 . . 118.8
N2 C6 C7 . . 123.0(2)
N2 C6 H6 . . 118.5
C7 C6 H6 . . 118.5
C8 C7 C6 . . 119.1(2)
C8 C7 H7 . . 120.5
C6 C7 H7 . . 120.5
C7 C8 C9 . . 118.7(2)
C7 C8 H8 . . 120.6
C9 C8 H8 . . 120.6
C8 C9 C10 . . 119.2(2)
C8 C9 H9 . . 120.4
C10 C9 H9 . . 120.4
N2 C10 C9 . . 122.2(2)
N2 C10 H10 . . 118.9
C9 C10 H10 . . 118.9
O3 C11 O1 . . 121.57(15)
O3 C11 C12 . . 120.73(15)
O1 C11 C12 . . 117.69(15)
C17 C12 C13 . . 119.16(15)
C17 C12 C11 . . 119.58(15)
C13 C12 C11 . . 121.25(15)
C12 C13 C14 . . 120.63(15)
C12 C13 H13 . . 119.7
C14 C13 H13 . . 119.7
C15 C14 C13 . . 119.57(15)
C15 C14 C19 . . 119.45(15)
C13 C14 C19 . . 120.92(15)
C14 C15 C16 . . 120.28(16)
C14 C15 H15 . . 119.9
C16 C15 H15 . . 119.9
C17 C16 C15 . . 119.61(15)
C17 C16 C18 . . 120.15(15)
C15 C16 C18 . . 120.22(15)
C12 C17 C16 . . 120.75(16)
C12 C17 H17 . . 119.6
C16 C17 H17 . . 119.6
O4 C18 O5 . . 123.49(18)
O4 C18 C16 . . 124.95(17)
O5 C18 C16 . . 111.55(16)
O6 C19 O2 . 2_556 124.36(17)
O6 C19 C14 . . 120.27(16)
O2 C19 C14 2_556 . 115.32(15)

loop_
_geom_bond_atom_site_label_1
_geom_bond_atom_site_label_2
_geom_bond_site_symmetry_2
_geom_bond_distance
Zn1 O2 . 1.9241(12)
Zn1 O1 . 1.9973(12)
Zn1 N1 . 2.0371(14)
Zn1 N2 . 2.0650(15)
O1 C11 . 1.270(2)
O2 C19 2_456 1.283(2)
O3 C11 . 1.239(2)
O4 C18 . 1.195(2)
O5 C18 . 1.315(2)
O5 H5W . 0.86(3)
O6 C19 . 1.220(2)
N1 C5 . 1.340(2)
N1 C1 . 1.344(2)
N2 C6 . 1.334(3)
N2 C10 . 1.339(2)
C1 C2 . 1.372(3)
C1 H1 . 0.9300
C2 C3 . 1.368(3)
C2 H2 . 0.9300
C3 C4 . 1.364(3)
C3 H3 . 0.9300
C4 C5 . 1.374(3)
C4 H4 . 0.9300
C5 H5 . 0.9300
C6 C7 . 1.371(3)
C6 H6 . 0.9300
C7 C8 . 1.370(4)
C7 H7 . 0.9300
C8 C9 . 1.375(4)
C8 H8 . 0.9300
C9 C10 . 1.380(3)
C9 H9 . 0.9300
C10 H10 . 0.9300
C11 C12 . 1.503(2)
C12 C17 . 1.386(2)
C12 C13 . 1.391(2)
C13 C14 . 1.391(2)
C13 H13 . 0.9300
C14 C15 . 1.385(2)
C14 C19 . 1.508(2)
C15 C16 . 1.392(2)
C15 H15 . 0.9300
C16 C17 . 1.387(2)
C16 C18 . 1.495(2)
C17 H17 . 0.9300
C19 O2 2_556 1.283(2)

loop_
_geom_hbond_atom_site_label_D
_geom_hbond_atom_site_label_H
_geom_hbond_atom_site_label_A
_geom_hbond_site_symmetry_A
_geom_hbond_distance_DH
_geom_hbond_distance_HA
_geom_hbond_distance_DA
_geom_hbond_angle_DHA
O5 H5W O3 5_566 0.86(3) 1.74(3) 2.5813(19) 164(3)
C1 H1 O1 . 0.93 2.45 3.053(2) 122.2
C5 H5 O6 2_456 0.93 2.39 3.129(3) 136.2
C17 H17 O5 . 0.93 2.37 2.693(2) 100.0
C17 H17 O5 5_566 0.93 2.42 3.309(2) 159.2
